data_7231163
loop_
_publ_author_name
'Yang, Zhu-Xi'
'Qian, Yin'
'Yu, Jing-Wei'
'Zhai, Lu'
'Zhang, Wen-Wei'
'Ren, Xiao-Ming'

_publ_section_title
;
 Dimensionality of luminescent coordination polymers of magnesium ions and
 1,1&#x2032;-ethynebenzene-3,3&#x2032;,5,5&#x2032;-tetracarboxylic acid
 modulated by structural inducing agents
;
_journal_issue 45
_journal_name_full 'RSC Advances'
_journal_page_first 25489
_journal_paper_doi 10.1039/C8RA04875D
_journal_volume 8
_journal_year 2018
_chemical_formula_moiety 'C24 H26 Mg N2 O12'
_chemical_formula_sum 'C24 H26 Mg N2 O12'
_chemical_formula_weight 558.78
_chemical_name_systematic
;
 ? 
;
_space_group_crystal_system monoclinic
_space_group_IT_number 14
_space_group_name_Hall '-P 2yn'
_space_group_name_H-M_alt 'P 1 21/n 1'
_symmetry_space_group_name_Hall '-P 2yn'
_symmetry_space_group_name_H-M 'P 1 21/n 1'
_atom_sites_solution_hydrogens mixed
_atom_sites_solution_primary dual
_audit_creation_date 2018-04-25
_audit_creation_method
;
Olex2 1.2-beta
(compiled 2017.03.28 svn.r3405 for OlexSys, GUI svn.r5337)
;
_audit_update_record
;
2018-04-25 deposited with the CCDC.
2018-07-03 downloaded from the CCDC.
;
_cell_angle_alpha 90
_cell_angle_beta 100.254(2)
_cell_angle_gamma 90
_cell_formula_units_Z 4
_cell_length_a 8.0079(7)
_cell_length_b 16.8300(15)
_cell_length_c 19.0430(16)
_cell_measurement_reflns_used 9934
_cell_measurement_temperature 295(2)
_cell_measurement_theta_max 25.21
_cell_measurement_theta_min 2.85
_cell_volume 2525.5(4)
_computing_molecular_graphics 'Olex2 (Dolomanov et al., 2009)'
_computing_publication_material 'Olex2 (Dolomanov et al., 2009)'
_computing_structure_refinement 'ShelXL (Sheldrick, 2015)'
_computing_structure_solution 'ShelXT (Sheldrick, 2015)'
_diffrn_ambient_temperature 295.38
_diffrn_measured_fraction_theta_full 0.998
_diffrn_measured_fraction_theta_max 0.998
_diffrn_measurement_device_type 'Bruker APEX-II CCD'
_diffrn_measurement_method '\f and \w scans'
_diffrn_radiation_type MoK\a
_diffrn_radiation_wavelength 0.71073
_diffrn_reflns_av_R_equivalents 0.0442
_diffrn_reflns_av_unetI/netI 0.0352
_diffrn_reflns_Laue_measured_fraction_full 0.998
_diffrn_reflns_Laue_measured_fraction_max 0.998
_diffrn_reflns_limit_h_max 9
_diffrn_reflns_limit_h_min -9
_diffrn_reflns_limit_k_max 20
_diffrn_reflns_limit_k_min -20
_diffrn_reflns_limit_l_max 22
_diffrn_reflns_limit_l_min -22
_diffrn_reflns_number 32196
_diffrn_reflns_point_group_measured_fraction_full 0.998
_diffrn_reflns_point_group_measured_fraction_max 0.998
_diffrn_reflns_theta_full 25.242
_diffrn_reflns_theta_max 25.388
_diffrn_reflns_theta_min 2.854
_diffrn_standards_number 0
_exptl_absorpt_coefficient_mu 0.140
_exptl_absorpt_correction_T_max 0.9779
_exptl_absorpt_correction_T_min 0.9711
_exptl_absorpt_correction_type multi-scan
_exptl_absorpt_process_details sadabs
_exptl_crystal_colour colorless
_exptl_crystal_density_diffrn 1.470
_exptl_crystal_density_method 'not measured'
_exptl_crystal_description block
_exptl_crystal_F_000 1168
_exptl_crystal_size_max 0.21
_exptl_crystal_size_mid 0.18
_exptl_crystal_size_min 0.16
_refine_diff_density_max 1.207
_refine_diff_density_min -0.544
_refine_diff_density_rms 0.074
_refine_ls_extinction_method none
_refine_ls_goodness_of_fit_ref 1.083
_refine_ls_hydrogen_treatment constr
_refine_ls_matrix_type full
_refine_ls_number_parameters 357
_refine_ls_number_reflns 4634
_refine_ls_number_restraints 1
_refine_ls_restrained_S_all 1.083
_refine_ls_R_factor_all 0.0953
_refine_ls_R_factor_gt 0.0694
_refine_ls_shift/su_max 0.000
_refine_ls_shift/su_mean 0.000
_refine_ls_structure_factor_coef Fsqd
_refine_ls_weighting_details 'w=1/[\s^2^(Fo^2^)+(0.0784P)^2^+5.6262P] where P=(Fo^2^+2Fc^2^)/3'
_refine_ls_weighting_scheme calc
_refine_ls_wR_factor_gt 0.1722
_refine_ls_wR_factor_ref 0.1886
_reflns_Friedel_coverage 0.000
_reflns_number_gt 3518
_reflns_number_total 4634
_reflns_threshold_expression 'I > 2\s(I)'
_cod_data_source_file c8ra04875d2.cif
_cod_data_source_block mgapa
_cod_database_code 7231163
_shelx_shelxl_version_number 2016/6
_shelx_space_group_comment
;
The symmetry employed for this shelxl refinement is uniquely defined
by the following loop, which should always be used as a source of
symmetry information in preference to the above space-group names.
They are only intended as comments.
;
_shelx_estimated_absorpt_t_max 0.978
_shelx_estimated_absorpt_t_min 0.971
_olex2_refinement_description
;
1. Fixed Uiso
 At 1.2 times of:
  All C(H) groups, {H12A,H12B} of O12, H7 of O7
 At 1.5 times of:
  All C(H,H,H) groups, {H11A,H11B} of O11, H6 of O6
2. Rigid bond restraints
 O9, C22
 with sigma for 1-2 distances of 0.001 and sigma for 1-3 distances of 0.002
3.a Riding coordinates:
 O7(H7), O11(H11A,H11B), O12(H12A,H12B)
3.b Aromatic/amide H refined with riding coordinates:
 C3(H3), C6(H6A), C7(H7A), C0AA(H0AA), C13(H13), C16(H16), C19(H19), C22(H22)
3.c Idealised Me refined as rotating group:
 C20(H20A,H20B,H20C), C21(H21A,H21B,H21C), C23(H23A,H23B,H23C), C24(H24A,H24B,
 H24C)
3.d Idealised tetrahedral OH refined as rotating group:
 O6(H6)
;
_olex2_submission_special_instructions 'No special instructions were received'

loop_
_space_group_symop_operation_xyz
'x, y, z'
'-x+1/2, y+1/2, -z+1/2'
'-x, -y, -z'
'x-1/2, -y-1/2, z-1/2'

loop_
_atom_site_label
_atom_site_type_symbol
_atom_site_fract_x
_atom_site_fract_y
_atom_site_fract_z
_atom_site_U_iso_or_equiv
_atom_site_adp_type
_atom_site_occupancy
_atom_site_site_symmetry_order
_atom_site_calc_flag
_atom_site_refinement_flags_posn
_atom_site_refinement_flags_adp
_atom_site_disorder_assembly
_atom_site_disorder_group
Mg1 Mg 0.31531(15) 0.07287(6) 0.39230(6) 0.0247(3) Uani 1 1 d . . . .
O1 O 0.4075(3) 0.17718(13) 0.35668(13) 0.0316(6) Uani 1 1 d . . . .
O2 O 0.2716(4) 0.21999(14) 0.25155(14) 0.0440(8) Uani 1 1 d . . . .
O3 O 0.2396(3) 0.51240(14) 0.20375(13) 0.0343(6) Uani 1 1 d . . . .
O4 O 0.3537(4) 0.59286(14) 0.29218(14) 0.0413(7) Uani 1 1 d . . . .
O5 O 0.9802(4) 0.72067(15) 0.61647(17) 0.0509(8) Uani 1 1 d . . . .
O6 O 1.1707(4) 0.70015(15) 0.71596(15) 0.0450(8) Uani 1 1 d . . . .
H6 H 1.177285 0.748775 0.715841 0.067 Uiso 1 1 calc GR . . .
O7 O 1.2760(3) 0.43500(16) 0.81582(14) 0.0402(7) Uani 1 1 d . . . .
H7 H 1.383570 0.435307 0.826887 0.048 Uiso 1 1 d R . . .
O8 O 1.2275(4) 0.33313(15) 0.74026(15) 0.0468(8) Uani 1 1 d . . . .
O10 O 0.3684(3) 0.12140(15) 0.49503(13) 0.0353(6) Uani 1 1 d . . . .
O11 O 0.5560(3) 0.02502(16) 0.40710(14) 0.0370(7) Uani 1 1 d . . . .
H11A H 0.634680 0.055680 0.387116 0.056 Uiso 1 1 d R . . .
H11B H 0.587560 0.007620 0.445666 0.056 Uiso 1 1 d R . . .
O12 O 0.0760(3) 0.12112(15) 0.37629(16) 0.0408(7) Uani 1 1 d . . . .
H12A H 0.078116 0.154365 0.342847 0.049 Uiso 1 1 d R . . .
H12B H 0.053226 0.149635 0.410197 0.049 Uiso 1 1 d R . . .
N1 N 0.4113(4) 0.22783(19) 0.56850(17) 0.0366(8) Uani 1 1 d . . . .
C1 C 0.3637(5) 0.23011(19) 0.31220(18) 0.0268(8) Uani 1 1 d . . . .
C2 C 0.4196(4) 0.31440(19) 0.33085(18) 0.0238(8) Uani 1 1 d . . . .
C3 C 0.3530(4) 0.37780(19) 0.28825(18) 0.0241(8) Uani 1 1 d . . . .
H3 H 0.277906 0.368437 0.245884 0.029 Uiso 1 1 calc R . . .
C4 C 0.3987(4) 0.45579(19) 0.30890(17) 0.0226(7) Uani 1 1 d . . . .
C5 C 0.3237(5) 0.52507(19) 0.26402(18) 0.0260(8) Uani 1 1 d . . . .
C6 C 0.5337(4) 0.3288(2) 0.39402(18) 0.0261(8) Uani 1 1 d . . . .
H6A H 0.579347 0.286337 0.422341 0.031 Uiso 1 1 calc R . . .
C7 C 0.5100(4) 0.46928(19) 0.37191(18) 0.0248(8) Uani 1 1 d . . . .
H7A H 0.538991 0.521123 0.385981 0.030 Uiso 1 1 calc R . . .
C8 C 0.5796(4) 0.4058(2) 0.41488(18) 0.0241(8) Uani 1 1 d . . . .
C9 C 0.6980(5) 0.42308(19) 0.47931(19) 0.0269(8) Uani 1 1 d . . . .
C10 C 0.7960(5) 0.4436(2) 0.53134(19) 0.0282(8) Uani 1 1 d . . . .
C11 C 0.9119(4) 0.4748(2) 0.59116(18) 0.0259(8) Uani 1 1 d . . . .
C0AA C 0.9319(4) 0.5565(2) 0.59827(19) 0.0272(8) Uani 1 1 d . . . .
H0AA H 0.871760 0.589794 0.563800 0.033 Uiso 1 1 calc R . . .
C13 C 1.0039(5) 0.4253(2) 0.64307(19) 0.0275(8) Uani 1 1 d . . . .
H13 H 0.993040 0.370446 0.638426 0.033 Uiso 1 1 calc R . . .
C14 C 1.2127(5) 0.4042(2) 0.7574(2) 0.0301(8) Uani 1 1 d . . . .
C15 C 1.1121(4) 0.4575(2) 0.70187(18) 0.0259(8) Uani 1 1 d . . . .
C16 C 1.1284(4) 0.5392(2) 0.70820(18) 0.0255(8) Uani 1 1 d . . . .
H16 H 1.198813 0.560873 0.747643 0.031 Uiso 1 1 calc R . . .
C17 C 1.0404(4) 0.5892(2) 0.65609(19) 0.0250(8) Uani 1 1 d . . . .
C18 C 1.0602(5) 0.6767(2) 0.6609(2) 0.0299(8) Uani 1 1 d . . . .
C19 C 0.3524(5) 0.1921(2) 0.5073(2) 0.0328(9) Uani 1 1 d . . . .
H19 H 0.294196 0.223227 0.470540 0.039 Uiso 1 1 calc R . . .
C20 C 0.3905(7) 0.3128(3) 0.5779(3) 0.0586(13) Uani 1 1 d . . . .
H20A H 0.316532 0.333951 0.536931 0.088 Uiso 1 1 calc GR . . .
H20B H 0.499074 0.338408 0.583090 0.088 Uiso 1 1 calc GR . . .
H20C H 0.342119 0.321980 0.619797 0.088 Uiso 1 1 calc GR . . .
C21 C 0.5033(7) 0.1832(3) 0.6284(2) 0.0571(13) Uani 1 1 d . . . .
H21A H 0.514828 0.129012 0.614313 0.086 Uiso 1 1 calc GR . . .
H21B H 0.442067 0.185040 0.667335 0.086 Uiso 1 1 calc GR . . .
H21C H 0.613773 0.206142 0.643029 0.086 Uiso 1 1 calc GR . . .
O9 O 0.2280(4) -0.02572(15) 0.44103(15) 0.0426(7) Uani 1 1 d . U . .
N2 N 0.0859(4) -0.1424(2) 0.4246(2) 0.0432(9) Uani 1 1 d . . . .
C22 C 0.1191(7) -0.0698(3) 0.4066(3) 0.0609(14) Uani 1 1 d . U A 1
H22 H 0.055947 -0.049652 0.364610 0.073 Uiso 1 1 calc R . A 1
C23 C 0.1747(10) -0.1821(5) 0.4839(4) 0.107(3) Uani 1 1 d . . B 1
H23A H 0.266318 -0.149262 0.506956 0.160 Uiso 1 1 calc GR . B 1
H23B H 0.219403 -0.230919 0.468919 0.160 Uiso 1 1 calc GR . B 1
H23C H 0.099535 -0.193396 0.516664 0.160 Uiso 1 1 calc GR . B 1
C24 C -0.0350(9) -0.1881(5) 0.3723(4) 0.101(2) Uani 1 1 d . . C 1
H24A H -0.108931 -0.152106 0.342403 0.152 Uiso 1 1 calc GR . C 1
H24B H -0.101089 -0.222194 0.397115 0.152 Uiso 1 1 calc GR . C 1
H24C H 0.026365 -0.219625 0.343487 0.152 Uiso 1 1 calc GR . C 1

loop_
_atom_site_aniso_label
_atom_site_aniso_U_11
_atom_site_aniso_U_22
_atom_site_aniso_U_33
_atom_site_aniso_U_23
_atom_site_aniso_U_13
_atom_site_aniso_U_12
Mg1 0.0352(7) 0.0120(5) 0.0224(6) -0.0003(4) -0.0069(5) 0.0000(5)
O1 0.0452(15) 0.0120(11) 0.0318(14) 0.0054(10) -0.0086(12) -0.0038(11)
O2 0.070(2) 0.0167(13) 0.0329(15) 0.0025(11) -0.0241(14) -0.0088(13)
O3 0.0518(16) 0.0187(12) 0.0254(14) 0.0045(10) -0.0125(12) -0.0003(11)
O4 0.0658(19) 0.0128(12) 0.0364(15) -0.0002(11) -0.0150(14) 0.0004(12)
O5 0.068(2) 0.0182(14) 0.0554(19) 0.0032(13) -0.0200(16) 0.0025(13)
O6 0.0626(19) 0.0198(13) 0.0436(17) -0.0049(12) -0.0148(14) -0.0079(13)
O7 0.0379(15) 0.0445(16) 0.0313(15) -0.0045(13) -0.0130(12) 0.0121(13)
O8 0.069(2) 0.0206(14) 0.0421(17) 0.0027(12) -0.0141(15) 0.0137(13)
O10 0.0476(16) 0.0235(14) 0.0303(14) -0.0092(11) -0.0051(12) 0.0004(12)
O11 0.0415(16) 0.0361(15) 0.0304(14) 0.0129(12) -0.0020(12) 0.0054(12)
O12 0.0388(16) 0.0244(14) 0.0529(18) -0.0050(12) -0.0089(13) 0.0055(12)
N1 0.0455(19) 0.0324(18) 0.0296(17) -0.0098(14) 0.0003(15) -0.0016(15)
C1 0.036(2) 0.0152(17) 0.0266(19) 0.0003(14) -0.0022(16) -0.0015(15)
C2 0.0322(19) 0.0143(16) 0.0221(17) -0.0008(13) -0.0028(14) -0.0025(14)
C3 0.0322(19) 0.0163(16) 0.0202(17) 0.0007(13) -0.0052(14) -0.0020(14)
C4 0.0293(18) 0.0153(16) 0.0211(17) 0.0026(13) -0.0011(14) -0.0003(14)
C5 0.0344(19) 0.0163(17) 0.0239(18) 0.0032(14) -0.0041(15) -0.0020(14)
C6 0.0313(19) 0.0173(17) 0.0258(18) 0.0045(14) -0.0060(15) -0.0013(14)
C7 0.0328(19) 0.0131(16) 0.0258(18) -0.0012(13) -0.0023(15) -0.0023(14)
C8 0.0291(18) 0.0202(17) 0.0197(17) 0.0009(14) -0.0043(14) -0.0024(14)
C9 0.036(2) 0.0146(16) 0.0267(19) 0.0018(14) -0.0043(16) -0.0029(14)
C10 0.035(2) 0.0181(17) 0.0280(19) 0.0000(15) -0.0045(16) -0.0013(15)
C11 0.0272(18) 0.0231(18) 0.0240(18) -0.0009(14) -0.0046(14) -0.0010(14)
C0AA 0.0305(19) 0.0203(18) 0.0273(19) 0.0029(15) -0.0046(15) 0.0018(15)
C13 0.034(2) 0.0134(16) 0.0309(19) -0.0032(14) -0.0043(16) 0.0007(14)
C14 0.0303(19) 0.0266(19) 0.030(2) 0.0012(15) -0.0045(16) 0.0044(15)
C15 0.0294(19) 0.0211(17) 0.0240(18) -0.0009(14) -0.0036(15) 0.0004(15)
C16 0.0257(18) 0.0227(17) 0.0243(18) -0.0059(14) -0.0056(14) -0.0001(14)
C17 0.0262(18) 0.0197(17) 0.0274(19) -0.0012(14) -0.0002(15) 0.0012(14)
C18 0.034(2) 0.0215(18) 0.033(2) -0.0031(16) 0.0029(17) -0.0017(15)
C19 0.037(2) 0.032(2) 0.0257(19) -0.0045(16) -0.0025(16) 0.0013(17)
C20 0.082(4) 0.037(3) 0.057(3) -0.018(2) 0.012(3) -0.006(2)
C21 0.068(3) 0.065(3) 0.030(2) -0.009(2) -0.013(2) 0.007(3)
O9 0.0541(18) 0.0231(14) 0.0494(18) 0.0071(12) 0.0056(13) -0.0067(11)
N2 0.044(2) 0.0266(18) 0.060(2) 0.0019(16) 0.0105(18) -0.0103(15)
C22 0.064(3) 0.047(3) 0.067(3) -0.004(2) 0.001(2) -0.014(2)
C23 0.117(6) 0.098(5) 0.101(5) 0.051(4) 0.009(5) 0.013(4)
C24 0.085(5) 0.111(6) 0.103(5) -0.010(5) 0.007(4) -0.041(4)

loop_
_atom_type_symbol
_atom_type_description
_atom_type_scat_dispersion_real
_atom_type_scat_dispersion_imag
_atom_type_scat_source
C C 0.0033 0.0016 'International Tables Vol C Tables 4.2.6.8 and 6.1.1.4'
H H 0.0000 0.0000 'International Tables Vol C Tables 4.2.6.8 and 6.1.1.4'
N N 0.0061 0.0033 'International Tables Vol C Tables 4.2.6.8 and 6.1.1.4'
O O 0.0106 0.0060 'International Tables Vol C Tables 4.2.6.8 and 6.1.1.4'
Mg Mg 0.0486 0.0363 'International Tables Vol C Tables 4.2.6.8 and 6.1.1.4'

loop_
_geom_angle_atom_site_label_1
_geom_angle_atom_site_label_2
_geom_angle_atom_site_label_3
_geom_angle
_geom_angle_site_symmetry_1
_geom_angle_site_symmetry_3
O1 Mg1 O3 99.19(11) . 2_545
O1 Mg1 O10 87.15(11) . .
O1 Mg1 H12A 71.9 . .
O1 Mg1 O9 172.72(12) . .
O3 Mg1 O10 173.43(11) 2_545 .
O3 Mg1 H12A 84.6 2_545 .
O3 Mg1 O9 88.09(11) 2_545 .
O10 Mg1 H12A 99.2 . .
O11 Mg1 O1 89.81(11) . .
O11 Mg1 O3 88.57(12) . 2_545
O11 Mg1 O10 89.72(11) . .
O11 Mg1 H12A 159.1 . .
O11 Mg1 O9 90.45(12) . .
O12 Mg1 O1 89.65(11) . .
O12 Mg1 O3 90.99(12) . 2_545
O12 Mg1 O10 90.77(12) . .
O12 Mg1 O11 179.24(13) . .
O12 Mg1 H12A 20.2 . .
O12 Mg1 O9 90.16(13) . .
O9 Mg1 O10 85.58(12) . .
O9 Mg1 H12A 109.0 . .
C1 O1 Mg1 139.7(2) . .
C5 O3 Mg1 136.7(2) . 2
C18 O6 H6 109.5 . .
C14 O7 H7 117.1 . .
C19 O10 Mg1 123.2(2) . .
Mg1 O11 H11A 113.9 . .
Mg1 O11 H11B 114.1 . .
H11A O11 H11B 116.8 . .
Mg1 O12 H12A 103.3 . .
Mg1 O12 H12B 115.6 . .
H12A O12 H12B 103.5 . .
C19 N1 C20 121.7(4) . .
C19 N1 C21 120.6(3) . .
C21 N1 C20 117.7(4) . .
O1 C1 O2 125.2(3) . .
O1 C1 C2 118.6(3) . .
O2 C1 C2 116.2(3) . .
C3 C2 C1 121.2(3) . .
C3 C2 C6 119.6(3) . .
C6 C2 C1 119.1(3) . .
C2 C3 H3 119.9 . .
C2 C3 C4 120.2(3) . .
C4 C3 H3 119.9 . .
C3 C4 C5 120.6(3) . .
C7 C4 C3 119.6(3) . .
C7 C4 C5 119.8(3) . .
O3 C5 O4 125.3(3) . .
O3 C5 C4 119.2(3) . .
O4 C5 C4 115.5(3) . .
C2 C6 H6A 119.7 . .
C8 C6 C2 120.6(3) . .
C8 C6 H6A 119.7 . .
C4 C7 H7A 119.6 . .
C4 C7 C8 120.7(3) . .
C8 C7 H7A 119.6 . .
C6 C8 C7 119.3(3) . .
C6 C8 C9 122.3(3) . .
C7 C8 C9 118.5(3) . .
C10 C9 C8 174.9(4) . .
C9 C10 C11 175.2(4) . .
C0AA C11 C10 119.1(3) . .
C0AA C11 C13 119.0(3) . .
C13 C11 C10 121.9(3) . .
C11 C0AA H0AA 119.5 . .
C11 C0AA C17 121.0(3) . .
C17 C0AA H0AA 119.5 . .
C11 C13 H13 119.7 . .
C15 C13 C11 120.6(3) . .
C15 C13 H13 119.7 . .
O7 C14 O8 125.9(3) . .
O7 C14 C15 117.3(3) . .
O8 C14 C15 116.8(3) . .
C13 C15 C14 120.6(3) . .
C16 C15 C13 119.4(3) . .
C16 C15 C14 120.0(3) . .
C15 C16 H16 119.7 . .
C15 C16 C17 120.7(3) . .
C17 C16 H16 119.7 . .
C0AA C17 C16 119.4(3) . .
C0AA C17 C18 119.2(3) . .
C16 C17 C18 121.4(3) . .
O5 C18 O6 124.9(3) . .
O5 C18 C17 121.5(3) . .
O6 C18 C17 113.5(3) . .
O10 C19 N1 125.3(4) . .
O10 C19 H19 117.4 . .
N1 C19 H19 117.4 . .
N1 C20 H20A 109.5 . .
N1 C20 H20B 109.5 . .
N1 C20 H20C 109.5 . .
H20A C20 H20B 109.5 . .
H20A C20 H20C 109.5 . .
H20B C20 H20C 109.5 . .
N1 C21 H21A 109.5 . .
N1 C21 H21B 109.5 . .
N1 C21 H21C 109.5 . .
H21A C21 H21B 109.5 . .
H21A C21 H21C 109.5 . .
H21B C21 H21C 109.5 . .
C22 O9 Mg1 120.1(3) . .
C22 N2 C23 124.2(5) . .
C22 N2 C24 116.7(5) . .
C23 N2 C24 118.4(5) . .
O9 C22 N2 125.2(5) . .
O9 C22 H22 117.4 . .
N2 C22 H22 117.4 . .
N2 C23 H23A 109.5 . .
N2 C23 H23B 109.5 . .
N2 C23 H23C 109.5 . .
H23A C23 H23B 109.5 . .
H23A C23 H23C 109.5 . .
H23B C23 H23C 109.5 . .
N2 C24 H24A 109.5 . .
N2 C24 H24B 109.5 . .
N2 C24 H24C 109.5 . .
H24A C24 H24B 109.5 . .
H24A C24 H24C 109.5 . .
H24B C24 H24C 109.5 . .

loop_
_geom_bond_atom_site_label_1
_geom_bond_atom_site_label_2
_geom_bond_distance
_geom_bond_site_symmetry_2
Mg1 O1 2.065(3) .
Mg1 O3 2.071(3) 2_545
Mg1 O10 2.092(3) .
Mg1 O11 2.061(3) .
Mg1 O12 2.053(3) .
Mg1 H12A 2.3956 .
Mg1 O9 2.082(3) .
O1 C1 1.236(4) .
O2 C1 1.266(4) .
O3 C5 1.241(4) .
O4 C5 1.265(4) .
O5 C18 1.217(4) .
O6 H6 0.8200 .
O6 C18 1.306(4) .
O7 H7 0.8500 .
O7 C14 1.250(4) .
O8 C14 1.251(5) .
O10 C19 1.224(4) .
O11 H11A 0.9452 .
O11 H11B 0.7893 .
O12 H12A 0.8500 .
O12 H12B 0.8500 .
N1 C19 1.322(5) .
N1 C20 1.454(5) .
N1 C21 1.451(5) .
C1 C2 1.511(4) .
C2 C3 1.388(5) .
C2 C6 1.396(5) .
C3 H3 0.9300 .
C3 C4 1.400(5) .
C4 C5 1.506(4) .
C4 C7 1.380(5) .
C6 H6A 0.9300 .
C6 C8 1.385(5) .
C7 H7A 0.9300 .
C7 C8 1.400(5) .
C8 C9 1.440(5) .
C9 C10 1.200(5) .
C10 C11 1.435(5) .
C11 C0AA 1.388(5) .
C11 C13 1.398(5) .
C0AA H0AA 0.9300 .
C0AA C17 1.389(5) .
C13 H13 0.9300 .
C13 C15 1.397(5) .
C14 C15 1.506(5) .
C15 C16 1.384(5) .
C16 H16 0.9300 .
C16 C17 1.393(5) .
C17 C18 1.483(5) .
C19 H19 0.9300 .
C20 H20A 0.9600 .
C20 H20B 0.9600 .
C20 H20C 0.9600 .
C21 H21A 0.9600 .
C21 H21B 0.9600 .
C21 H21C 0.9600 .
O9 C22 1.240(5) .
N2 C22 1.309(6) .
N2 C23 1.393(7) .
N2 C24 1.475(7) .
C22 H22 0.9300 .
C23 H23A 0.9600 .
C23 H23B 0.9600 .
C23 H23C 0.9600 .
C24 H24A 0.9600 .
C24 H24B 0.9600 .
C24 H24C 0.9600 .

loop_
_geom_torsion_atom_site_label_1
_geom_torsion_atom_site_label_2
_geom_torsion_atom_site_label_3
_geom_torsion_atom_site_label_4
_geom_torsion
_geom_torsion_site_symmetry_1
Mg1 O1 C1 O2 -33.9(6) .
Mg1 O1 C1 C2 144.8(3) .
Mg1 O3 C5 O4 28.1(6) 2
Mg1 O3 C5 C4 -151.7(3) 2
Mg1 O10 C19 N1 -167.6(3) .
Mg1 O9 C22 N2 161.8(4) .
O1 C1 C2 C3 -169.7(4) .
O1 C1 C2 C6 6.9(5) .
O2 C1 C2 C3 9.1(5) .
O2 C1 C2 C6 -174.2(3) .
O7 C14 C15 C13 -164.1(4) .
O7 C14 C15 C16 16.9(6) .
O8 C14 C15 C13 17.0(6) .
O8 C14 C15 C16 -162.0(4) .
C1 C2 C3 C4 176.0(3) .
C1 C2 C6 C8 -176.0(3) .
C2 C3 C4 C5 -178.4(3) .
C2 C3 C4 C7 -0.2(5) .
C2 C6 C8 C7 0.1(6) .
C2 C6 C8 C9 -179.4(3) .
C3 C2 C6 C8 0.7(6) .
C3 C4 C5 O3 -10.0(5) .
C3 C4 C5 O4 170.2(3) .
C3 C4 C7 C8 0.9(5) .
C4 C7 C8 C6 -0.9(6) .
C4 C7 C8 C9 178.6(3) .
C5 C4 C7 C8 179.2(3) .
C6 C2 C3 C4 -0.7(5) .
C7 C4 C5 O3 171.7(3) .
C7 C4 C5 O4 -8.0(5) .
C10 C11 C0AA C17 178.8(3) .
C10 C11 C13 C15 -178.1(4) .
C11 C0AA C17 C16 -1.0(6) .
C11 C0AA C17 C18 179.0(4) .
C11 C13 C15 C14 -179.3(3) .
C11 C13 C15 C16 -0.4(6) .
C0AA C11 C13 C15 1.1(6) .
C0AA C17 C18 O5 2.0(6) .
C0AA C17 C18 O6 -177.3(3) .
C13 C11 C0AA C17 -0.4(6) .
C13 C15 C16 C17 -1.1(6) .
C14 C15 C16 C17 177.9(3) .
C15 C16 C17 C0AA 1.7(6) .
C15 C16 C17 C18 -178.2(4) .
C16 C17 C18 O5 -178.1(4) .
C16 C17 C18 O6 2.6(5) .
C20 N1 C19 O10 178.3(4) .
C21 N1 C19 O10 -0.1(7) .
C23 N2 C22 O9 -3.2(9) .
C24 N2 C22 O9 -173.3(6) .
